data_4134725
loop_
_publ_author_name
'Voj\'a\<ckov\'a, Petra'
'Michalska, Lucyna'
'Ne\<cas, Marek'
'Shcherbakov, Dimitri'
'B\"ottger, Erik C'
'\<Sponer, Ji\<r\'i'
'\<Sponer, Judit E'
'\<Svenda, Jakub'

_publ_section_title
;
 Stereocontrolled Synthesis of (-)-Bactobolin A.
;
_journal_issue 16
_journal_name_full 'Journal of the American Chemical Society'
_journal_page_first 7306
_journal_page_last 7311
_journal_paper_doi 10.1021/jacs.0c01554
_journal_volume 142
_journal_year 2020
_chemical_formula_moiety 'C17 H25 Cl2 N O7'
_chemical_formula_sum 'C17 H25 Cl2 N O7'
_chemical_formula_weight 426.28
_space_group_crystal_system triclinic
_space_group_IT_number 2
_space_group_name_Hall '-P 1'
_space_group_name_H-M_alt 'P -1'
_atom_sites_solution_hydrogens mixed
_audit_creation_method SHELXL-2018/3
_cell_angle_alpha 91.558(2)
_cell_angle_beta 113.438(2)
_cell_angle_gamma 118.425(2)
_cell_formula_units_Z 2
_cell_length_a 10.4482(4)
_cell_length_b 10.7330(4)
_cell_length_c 10.9047(4)
_cell_measurement_reflns_used 6426
_cell_measurement_temperature 123(2)
_cell_measurement_theta_max 27.45
_cell_measurement_theta_min 2.41
_cell_volume 950.51(7)
_computing_cell_refinement 'Bruker SAINT'
_computing_data_collection 'Bruker APEX3'
_computing_data_reduction 'Bruker SAINT'
_computing_structure_refinement 'SHELXL-2018/3 (Sheldrick, 2018)'
_computing_structure_solution 'SHELXT 2014/5 (Sheldrick, 2014)'
_diffrn_ambient_temperature 123(2)
_diffrn_measured_fraction_theta_full 1.000
_diffrn_measured_fraction_theta_max 1.000
_diffrn_measurement_device_type 'Bruker D8 QUEST CCD'
_diffrn_measurement_method '\f and \w scans'
_diffrn_radiation_type MoK\a
_diffrn_radiation_wavelength 0.71073
_diffrn_reflns_av_R_equivalents 0.0772
_diffrn_reflns_av_unetI/netI 0.0456
_diffrn_reflns_Laue_measured_fraction_full 1.000
_diffrn_reflns_Laue_measured_fraction_max 1.000
_diffrn_reflns_limit_h_max 12
_diffrn_reflns_limit_h_min -12
_diffrn_reflns_limit_k_max 12
_diffrn_reflns_limit_k_min -12
_diffrn_reflns_limit_l_max 13
_diffrn_reflns_limit_l_min -13
_diffrn_reflns_number 20971
_diffrn_reflns_point_group_measured_fraction_full 1.000
_diffrn_reflns_point_group_measured_fraction_max 1.000
_diffrn_reflns_theta_full 25.242
_diffrn_reflns_theta_max 25.350
_diffrn_reflns_theta_min 2.113
_exptl_absorpt_coefficient_mu 0.382
_exptl_absorpt_correction_T_max 0.9490
_exptl_absorpt_correction_T_min 0.7649
_exptl_absorpt_correction_type multi-scan
_exptl_absorpt_process_details 'SADABS (Sheldrick, 1996)'
_exptl_crystal_colour colourless
_exptl_crystal_density_diffrn 1.489
_exptl_crystal_description prism
_exptl_crystal_F_000 448
_exptl_crystal_size_max 0.220
_exptl_crystal_size_mid 0.180
_exptl_crystal_size_min 0.140
_refine_diff_density_max 0.287
_refine_diff_density_min -0.305
_refine_diff_density_rms 0.058
_refine_ls_extinction_method none
_refine_ls_goodness_of_fit_ref 1.061
_refine_ls_hydrogen_treatment mixed
_refine_ls_matrix_type full
_refine_ls_number_parameters 256
_refine_ls_number_reflns 3466
_refine_ls_number_restraints 2
_refine_ls_restrained_S_all 1.061
_refine_ls_R_factor_all 0.0505
_refine_ls_R_factor_gt 0.0358
_refine_ls_shift/su_max 0.000
_refine_ls_shift/su_mean 0.000
_refine_ls_structure_factor_coef Fsqd
_refine_ls_weighting_details 'w=1/[\s^2^(Fo^2^)+(0.0272P)^2^+0.4581P] where P=(Fo^2^+2Fc^2^)/3'
_refine_ls_weighting_scheme calc
_refine_ls_wR_factor_gt 0.0773
_refine_ls_wR_factor_ref 0.0834
_reflns_Friedel_coverage 0.000
_reflns_number_gt 2813
_reflns_number_total 3466
_reflns_threshold_expression 'I > 2\s(I)'
_cod_data_source_file ja0c01554_si_002.cif
_cod_data_source_block pv911
_cod_depositor_comments 'Adding full bibliography for 4134723--4134727.cif.'
_cod_original_cell_volume 950.51(6)
_cod_database_code 4134725
_shelx_shelxl_version_number 2018/3
_shelx_space_group_comment
;
The symmetry employed for this shelxl refinement is uniquely defined
by the following loop, which should always be used as a source of
symmetry information in preference to the above space-group names.
They are only intended as comments.
;
_shelx_estimated_absorpt_t_min 0.921
_shelx_estimated_absorpt_t_max 0.948

loop_
_space_group_symop_operation_xyz
'x, y, z'
'-x, -y, -z'

loop_
_atom_site_label
_atom_site_type_symbol
_atom_site_fract_x
_atom_site_fract_y
_atom_site_fract_z
_atom_site_U_iso_or_equiv
_atom_site_adp_type
_atom_site_occupancy
_atom_site_site_symmetry_order
_atom_site_calc_flag
_atom_site_refinement_flags_posn
_atom_site_refinement_flags_adp
_atom_site_refinement_flags_occupancy
_atom_site_disorder_assembly
_atom_site_disorder_group
C1 C 0.5097(2) 0.7492(2) 0.0015(2) 0.0132(4) Uani 1 1 d . . . . .
O2 O 0.41887(16) 0.80039(15) 0.01461(14) 0.0154(3) Uani 1 1 d . . . . .
C3 C 0.3876(2) 0.7962(2) 0.1351(2) 0.0129(4) Uani 1 1 d . . . . .
C4 C 0.5426(2) 0.8307(2) 0.2671(2) 0.0119(4) Uani 1 1 d . . . . .
H4 H 0.515529 0.822054 0.345957 0.014 Uiso 1 1 calc R U . . .
C5 C 0.7234(2) 0.7238(2) 0.36776(19) 0.0105(4) Uani 1 1 d . . . . .
H5 H 0.823499 0.823881 0.395505 0.013 Uiso 1 1 calc R U . . .
C6 C 0.7527(2) 0.6069(2) 0.33004(19) 0.0114(4) Uani 1 1 d . . . . .
H6 H 0.650083 0.507883 0.298762 0.014 Uiso 1 1 calc R U . . .
C7 C 0.8030(2) 0.6304(2) 0.2156(2) 0.0146(4) Uani 1 1 d . . . . .
H7A H 0.920038 0.710569 0.255548 0.018 Uiso 1 1 calc R U . . .
H7AB H 0.791804 0.539660 0.175705 0.018 Uiso 1 1 calc R U . . .
C8 C 0.7000(2) 0.6688(2) 0.10274(19) 0.0126(4) Uani 1 1 d . . . . .
C9 C 0.5974(2) 0.7065(2) 0.1152(2) 0.0123(4) Uani 1 1 d . . . . .
C12 C 0.8008(2) 0.6969(2) 0.59922(19) 0.0107(4) Uani 1 1 d . . . . .
O11 O 0.68133(15) 0.70004(14) 0.47807(13) 0.0115(3) Uani 1 1 d . . . . .
C10 C 0.5767(2) 0.7095(2) 0.24465(19) 0.0103(4) Uani 1 1 d . . . . .
H10 H 0.477388 0.613115 0.228263 0.012 Uiso 1 1 calc R U . . .
C13 C 0.8462(2) 0.5869(2) 0.5618(2) 0.0124(4) Uani 1 1 d . . . . .
O14 O 0.88331(15) 0.61310(14) 0.44873(13) 0.0118(3) Uani 1 1 d . . . . .
C15 C 0.7220(2) 0.6537(2) 0.6938(2) 0.0155(4) Uani 1 1 d . . . . .
H15A H 0.688989 0.722004 0.708385 0.023 Uiso 1 1 calc R U . . .
H15B H 0.801212 0.657539 0.783181 0.023 Uiso 1 1 calc R U . . .
H15C H 0.624858 0.553562 0.650945 0.023 Uiso 1 1 calc R U . . .
O16 O 0.95067(15) 0.83590(14) 0.65796(13) 0.0120(3) Uani 1 1 d . . . . .
C18 C 0.9993(2) 0.6048(2) 0.6790(2) 0.0170(4) Uani 1 1 d . . . . .
H18A H 1.023391 0.535167 0.648964 0.026 Uiso 1 1 calc R U . . .
H18B H 0.981034 0.585404 0.759681 0.026 Uiso 1 1 calc R U . . .
H18C H 1.092477 0.705442 0.704003 0.026 Uiso 1 1 calc R U . . .
O19 O 0.70401(16) 0.44765(14) 0.52406(14) 0.0170(3) Uani 1 1 d . . . . .
C20 C 0.7058(3) 0.3243(2) 0.4727(2) 0.0236(5) Uani 1 1 d . . . . .
H20A H 0.603074 0.233156 0.452895 0.035 Uiso 1 1 calc R U . . .
H20B H 0.799282 0.322727 0.542618 0.035 Uiso 1 1 calc R U . . .
H20C H 0.716203 0.332874 0.387414 0.035 Uiso 1 1 calc R U . . .
O21 O 0.72199(17) 0.66495(16) -0.00941(14) 0.0189(3) Uani 1 1 d . . . . .
H21 H 0.665824 0.691560 -0.068026 0.028 Uiso 1 1 calc R U . . .
O22 O 0.51467(17) 0.74419(15) -0.10933(14) 0.0178(3) Uani 1 1 d . . . . .
C23 C 0.2360(2) 0.6471(2) 0.1043(2) 0.0184(5) Uani 1 1 d . . . . .
H23A H 0.138164 0.640093 0.031412 0.028 Uiso 1 1 calc R U . . .
H23B H 0.223736 0.636167 0.188640 0.028 Uiso 1 1 calc R U . . .
H23C H 0.248571 0.568937 0.073211 0.028 Uiso 1 1 calc R U . . .
C24 C 0.3589(2) 0.9237(2) 0.1428(2) 0.0162(4) Uani 1 1 d . . . . .
H24 H 0.461410 1.017431 0.159697 0.019 Uiso 1 1 calc R U . . .
N25 N 0.6753(2) 0.98133(18) 0.29832(19) 0.0158(4) Uani 1 1 d D . . . .
H25A H 0.755(2) 1.014(2) 0.3858(17) 0.019 Uiso 1 1 d D U . . .
H25B H 0.714(3) 0.992(2) 0.239(2) 0.019 Uiso 1 1 d D U . . .
Cl26 Cl 0.19268(6) 0.89987(6) -0.01281(6) 0.02345(15) Uani 1 1 d . . . . .
Cl27 Cl 0.31767(7) 0.93682(6) 0.28455(6) 0.02442(15) Uani 1 1 d . . . . .
C17 C 0.9397(2) 0.9545(2) 0.7028(2) 0.0178(4) Uani 1 1 d . . . . .
H17A H 1.046167 1.046793 0.735958 0.027 Uiso 1 1 calc R U . . .
H17B H 0.910271 0.938342 0.778283 0.027 Uiso 1 1 calc R U . . .
H17C H 0.855186 0.960206 0.625120 0.027 Uiso 1 1 calc R U . . .

loop_
_atom_site_aniso_label
_atom_site_aniso_U_11
_atom_site_aniso_U_22
_atom_site_aniso_U_33
_atom_site_aniso_U_23
_atom_site_aniso_U_13
_atom_site_aniso_U_12
C1 0.0151(10) 0.0077(10) 0.0107(10) 0.0009(8) 0.0042(8) 0.0033(8)
O2 0.0177(7) 0.0180(8) 0.0117(7) 0.0059(6) 0.0053(6) 0.0114(6)
C3 0.0132(10) 0.0141(10) 0.0097(10) 0.0042(8) 0.0038(8) 0.0073(8)
C4 0.0131(10) 0.0138(10) 0.0100(10) 0.0044(8) 0.0053(8) 0.0080(8)
C5 0.0110(9) 0.0128(10) 0.0092(10) 0.0046(8) 0.0063(8) 0.0059(8)
C6 0.0131(10) 0.0123(10) 0.0092(10) 0.0044(8) 0.0045(8) 0.0075(8)
C7 0.0177(10) 0.0137(10) 0.0163(11) 0.0045(9) 0.0091(9) 0.0100(9)
C8 0.0174(10) 0.0084(10) 0.0085(10) 0.0005(8) 0.0071(8) 0.0038(8)
C9 0.0143(10) 0.0089(10) 0.0102(10) 0.0018(8) 0.0045(8) 0.0047(8)
C12 0.0088(9) 0.0121(10) 0.0086(10) 0.0037(8) 0.0024(8) 0.0050(8)
O11 0.0112(6) 0.0182(7) 0.0080(7) 0.0063(6) 0.0053(6) 0.0092(6)
C10 0.0108(9) 0.0103(10) 0.0100(10) 0.0034(8) 0.0052(8) 0.0054(8)
C13 0.0139(10) 0.0102(10) 0.0116(10) 0.0040(8) 0.0060(8) 0.0052(8)
O14 0.0131(7) 0.0146(7) 0.0105(7) 0.0046(6) 0.0048(6) 0.0096(6)
C15 0.0144(10) 0.0209(11) 0.0122(10) 0.0065(9) 0.0069(8) 0.0096(9)
O16 0.0103(7) 0.0098(7) 0.0136(7) 0.0009(6) 0.0042(6) 0.0050(6)
C18 0.0206(11) 0.0200(11) 0.0149(11) 0.0068(9) 0.0071(9) 0.0147(9)
O19 0.0180(7) 0.0109(7) 0.0176(8) 0.0035(6) 0.0081(6) 0.0047(6)
C20 0.0304(12) 0.0116(11) 0.0246(12) 0.0050(9) 0.0104(10) 0.0102(10)
O21 0.0281(8) 0.0239(8) 0.0125(8) 0.0087(6) 0.0127(7) 0.0166(7)
O22 0.0254(8) 0.0171(8) 0.0085(7) 0.0041(6) 0.0072(6) 0.0102(7)
C23 0.0141(10) 0.0152(11) 0.0204(12) 0.0054(9) 0.0043(9) 0.0070(9)
C24 0.0140(10) 0.0183(11) 0.0130(10) 0.0037(9) 0.0018(8) 0.0102(9)
N25 0.0126(9) 0.0131(9) 0.0150(10) 0.0007(7) 0.0021(7) 0.0059(7)
Cl26 0.0185(3) 0.0215(3) 0.0221(3) 0.0060(2) -0.0008(2) 0.0131(2)
Cl27 0.0285(3) 0.0305(3) 0.0249(3) 0.0068(2) 0.0129(2) 0.0227(3)
C17 0.0179(10) 0.0140(11) 0.0204(11) 0.0024(9) 0.0075(9) 0.0091(9)

loop_
_atom_type_symbol
_atom_type_description
_atom_type_scat_dispersion_real
_atom_type_scat_dispersion_imag
_atom_type_scat_source
C C 0.0033 0.0016 'International Tables Vol C Tables 4.2.6.8 and 6.1.1.4'
H H 0.0000 0.0000 'International Tables Vol C Tables 4.2.6.8 and 6.1.1.4'
N N 0.0061 0.0033 'International Tables Vol C Tables 4.2.6.8 and 6.1.1.4'
O O 0.0106 0.0060 'International Tables Vol C Tables 4.2.6.8 and 6.1.1.4'
Cl Cl 0.1484 0.1585 'International Tables Vol C Tables 4.2.6.8 and 6.1.1.4'

loop_
_geom_angle_atom_site_label_1
_geom_angle_atom_site_label_2
_geom_angle_atom_site_label_3
_geom_angle
_geom_angle_site_symmetry_1
_geom_angle_site_symmetry_3
_geom_angle_publ_flag
O22 C1 O2 116.04(16) . . ?
O22 C1 C9 123.61(18) . . ?
O2 C1 C9 120.33(17) . . ?
C1 O2 C3 121.34(14) . . ?
O2 C3 C23 108.40(16) . . ?
O2 C3 C24 102.03(14) . . ?
C23 C3 C24 112.88(16) . . ?
O2 C3 C4 109.76(14) . . ?
C23 C3 C4 113.54(16) . . ?
C24 C3 C4 109.59(16) . . ?
N25 C4 C10 116.43(15) . . ?
N25 C4 C3 109.92(15) . . ?
C10 C4 C3 106.89(15) . . ?
N25 C4 H4 107.8 . . ?
C10 C4 H4 107.8 . . ?
C3 C4 H4 107.8 . . ?
O11 C5 C6 109.39(15) . . ?
O11 C5 C10 106.80(14) . . ?
C6 C5 C10 109.20(15) . . ?
O11 C5 H5 110.5 . . ?
C6 C5 H5 110.5 . . ?
C10 C5 H5 110.5 . . ?
O14 C6 C5 109.43(15) . . ?
O14 C6 C7 107.75(14) . . ?
C5 C6 C7 111.28(15) . . ?
O14 C6 H6 109.4 . . ?
C5 C6 H6 109.4 . . ?
C7 C6 H6 109.4 . . ?
C8 C7 C6 111.87(15) . . ?
C8 C7 H7A 109.2 . . ?
C6 C7 H7A 109.2 . . ?
C8 C7 H7AB 109.2 . . ?
C6 C7 H7AB 109.2 . . ?
H7A C7 H7AB 107.9 . . ?
O21 C8 C9 123.96(17) . . ?
O21 C8 C7 112.85(16) . . ?
C9 C8 C7 123.18(17) . . ?
C8 C9 C1 118.38(17) . . ?
C8 C9 C10 122.03(16) . . ?
C1 C9 C10 119.57(16) . . ?
O16 C12 O11 110.07(14) . . ?
O16 C12 C15 113.48(16) . . ?
O11 C12 C15 104.77(14) . . ?
O16 C12 C13 104.78(14) . . ?
O11 C12 C13 110.95(15) . . ?
C15 C12 C13 112.92(15) . . ?
C12 O11 C5 114.30(13) . . ?
C9 C10 C5 110.63(15) . . ?
C9 C10 C4 109.46(15) . . ?
C5 C10 C4 113.95(15) . . ?
C9 C10 H10 107.5 . . ?
C5 C10 H10 107.5 . . ?
C4 C10 H10 107.5 . . ?
O19 C13 O14 111.17(15) . . ?
O19 C13 C18 113.38(16) . . ?
O14 C13 C18 105.17(15) . . ?
O19 C13 C12 104.11(14) . . ?
O14 C13 C12 110.09(14) . . ?
C18 C13 C12 113.05(16) . . ?
C6 O14 C13 112.47(13) . . ?
C12 C15 H15A 109.5 . . ?
C12 C15 H15B 109.5 . . ?
H15A C15 H15B 109.5 . . ?
C12 C15 H15C 109.5 . . ?
H15A C15 H15C 109.5 . . ?
H15B C15 H15C 109.5 . . ?
C12 O16 C17 114.86(14) . . ?
C13 C18 H18A 109.5 . . ?
C13 C18 H18B 109.5 . . ?
H18A C18 H18B 109.5 . . ?
C13 C18 H18C 109.5 . . ?
H18A C18 H18C 109.5 . . ?
H18B C18 H18C 109.5 . . ?
C13 O19 C20 116.27(15) . . ?
O19 C20 H20A 109.5 . . ?
O19 C20 H20B 109.5 . . ?
H20A C20 H20B 109.5 . . ?
O19 C20 H20C 109.5 . . ?
H20A C20 H20C 109.5 . . ?
H20B C20 H20C 109.5 . . ?
C8 O21 H21 109.5 . . ?
C3 C23 H23A 109.5 . . ?
C3 C23 H23B 109.5 . . ?
H23A C23 H23B 109.5 . . ?
C3 C23 H23C 109.5 . . ?
H23A C23 H23C 109.5 . . ?
H23B C23 H23C 109.5 . . ?
C3 C24 Cl27 109.00(14) . . ?
C3 C24 Cl26 112.31(14) . . ?
Cl27 C24 Cl26 109.40(10) . . ?
C3 C24 H24 108.7 . . ?
Cl27 C24 H24 108.7 . . ?
Cl26 C24 H24 108.7 . . ?
C4 N25 H25A 112.1(14) . . ?
C4 N25 H25B 111.4(15) . . ?
H25A N25 H25B 111(2) . . ?
O16 C17 H17A 109.5 . . ?
O16 C17 H17B 109.5 . . ?
H17A C17 H17B 109.5 . . ?
O16 C17 H17C 109.5 . . ?
H17A C17 H17C 109.5 . . ?
H17B C17 H17C 109.5 . . ?

loop_
_geom_bond_atom_site_label_1
_geom_bond_atom_site_label_2
_geom_bond_distance
_geom_bond_site_symmetry_2
_geom_bond_publ_flag
C1 O22 1.231(2) . ?
C1 O2 1.351(2) . ?
C1 C9 1.454(3) . ?
O2 C3 1.471(2) . ?
C3 C23 1.522(3) . ?
C3 C24 1.541(3) . ?
C3 C4 1.542(3) . ?
C4 N25 1.454(2) . ?
C4 C10 1.540(2) . ?
C4 H4 1.0000 . ?
C5 O11 1.427(2) . ?
C5 C6 1.509(3) . ?
C5 C10 1.518(2) . ?
C5 H5 1.0000 . ?
C6 O14 1.430(2) . ?
C6 C7 1.520(3) . ?
C6 H6 1.0000 . ?
C7 C8 1.496(3) . ?
C7 H7A 0.9900 . ?
C7 H7AB 0.9900 . ?
C8 O21 1.334(2) . ?
C8 C9 1.362(3) . ?
C9 C10 1.512(3) . ?
C12 O16 1.419(2) . ?
C12 O11 1.427(2) . ?
C12 C15 1.514(3) . ?
C12 C13 1.564(3) . ?
C10 H10 1.0000 . ?
C13 O19 1.406(2) . ?
C13 O14 1.430(2) . ?
C13 C18 1.515(3) . ?
C15 H15A 0.9800 . ?
C15 H15B 0.9800 . ?
C15 H15C 0.9800 . ?
O16 C17 1.422(2) . ?
C18 H18A 0.9800 . ?
C18 H18B 0.9800 . ?
C18 H18C 0.9800 . ?
O19 C20 1.434(2) . ?
C20 H20A 0.9800 . ?
C20 H20B 0.9800 . ?
C20 H20C 0.9800 . ?
O21 H21 0.8400 . ?
C23 H23A 0.9800 . ?
C23 H23B 0.9800 . ?
C23 H23C 0.9800 . ?
C24 Cl27 1.781(2) . ?
C24 Cl26 1.7804(19) . ?
C24 H24 1.0000 . ?
N25 H25A 0.895(15) . ?
N25 H25B 0.877(15) . ?
C17 H17A 0.9800 . ?
C17 H17B 0.9800 . ?
C17 H17C 0.9800 . ?
